data_7238490
loop_
_publ_author_name
'Wang, Lei'
'Zhao, Lei'
'Xu, Lingyan'
'Chen, Ruixin'
'Yang, Yu'

_publ_section_title
;
 Interesting organic supramolecular structures constructed by
 piperazine/N,N&#x2032;-dimethylpiperazine with aromatic multicomponent
 acids: synthon cooperation and structural diversity
;
_journal_issue 20
_journal_name_full CrystEngComm
_journal_page_first 6998
_journal_paper_doi 10.1039/c2ce25627d
_journal_volume 14
_journal_year 2012
_chemical_formula_moiety 'C10 H11 N O4'
_chemical_formula_sum 'C10 H11 N O4'
_chemical_formula_weight 209.20
_chemical_melting_point ?
_space_group_IT_number 61
_space_group_name_Hall '-P 2ac 2ab'
_space_group_name_H-M_alt 'P b c a'
_symmetry_cell_setting orthorhombic
_symmetry_space_group_name_H-M 'P b c a'
_atom_sites_solution_hydrogens geom
_atom_sites_solution_primary direct
_atom_sites_solution_secondary difmap
_audit_creation_method SHELXL-97
_cell_angle_alpha 90.00
_cell_angle_beta 90.00
_cell_angle_gamma 90.00
_cell_formula_units_Z 8
_cell_length_a 10.3173(14)
_cell_length_b 7.4516(12)
_cell_length_c 26.221(4)
_cell_measurement_temperature 293(2)
_cell_volume 2015.9(5)
_computing_cell_refinement 'Bruker SMART'
_computing_data_collection 'Bruker SMART'
_computing_data_reduction 'Bruker SAINT'
_computing_molecular_graphics SHELXP-97
_computing_publication_material SHELXTL
_computing_structure_refinement 'SHELXL-97 (Sheldrick, 1997)'
_computing_structure_solution 'SHELXS-97 (Sheldrick, 1990)'
_diffrn_ambient_temperature 293(2)
_diffrn_detector_area_resol_mean 12.00cm
_diffrn_measured_fraction_theta_full 0.999
_diffrn_measured_fraction_theta_max 0.999
_diffrn_measurement_device_type 'CCD area detector'
_diffrn_measurement_method 'phi and omega scans'
_diffrn_radiation_monochromator graphite
_diffrn_radiation_source 'fine-focus sealed tube'
_diffrn_radiation_type MoK\a
_diffrn_radiation_wavelength 0.71073
_diffrn_reflns_av_R_equivalents 0.0454
_diffrn_reflns_av_sigmaI/netI 0.0350
_diffrn_reflns_limit_h_max 9
_diffrn_reflns_limit_h_min -12
_diffrn_reflns_limit_k_max 9
_diffrn_reflns_limit_k_min -9
_diffrn_reflns_limit_l_max 32
_diffrn_reflns_limit_l_min -25
_diffrn_reflns_number 10410
_diffrn_reflns_theta_full 26.05
_diffrn_reflns_theta_max 26.05
_diffrn_reflns_theta_min 2.51
_diffrn_standards_decay_% none
_diffrn_standards_interval_count none
_diffrn_standards_interval_time none
_diffrn_standards_number none
_exptl_absorpt_coefficient_mu 0.108
_exptl_absorpt_correction_T_max 0.0001
_exptl_absorpt_correction_T_min 0.0001
_exptl_absorpt_correction_type empirical
_exptl_absorpt_process_details SADABS
_exptl_crystal_colour colourless
_exptl_crystal_density_diffrn 1.379
_exptl_crystal_density_method 'not measured'
_exptl_crystal_description block
_exptl_crystal_F_000 880
_exptl_crystal_size_max 0.32
_exptl_crystal_size_mid 0.20
_exptl_crystal_size_min 0.11
_refine_diff_density_max 0.202
_refine_diff_density_min -0.181
_refine_diff_density_rms 0.042
_refine_ls_extinction_method none
_refine_ls_goodness_of_fit_ref 1.046
_refine_ls_hydrogen_treatment constr
_refine_ls_matrix_type full
_refine_ls_number_parameters 136
_refine_ls_number_reflns 1993
_refine_ls_number_restraints 0
_refine_ls_restrained_S_all 1.046
_refine_ls_R_factor_all 0.0712
_refine_ls_R_factor_gt 0.0530
_refine_ls_shift/su_max 0.000
_refine_ls_shift/su_mean 0.000
_refine_ls_structure_factor_coef Fsqd
_refine_ls_weighting_details 'calc w=1/[\s^2^(Fo^2^)+(0.0531P)^2^+0.9731P] where P=(Fo^2^+2Fc^2^)/3'
_refine_ls_weighting_scheme calc
_refine_ls_wR_factor_gt 0.1177
_refine_ls_wR_factor_ref 0.1270
_reflns_number_gt 1555
_reflns_number_total 1993
_reflns_threshold_expression >2sigma(I)
_cod_data_source_file c2ce25627d.txt
_cod_data_source_block w3
_cod_depositor_comments
;
The following automatic conversions were performed:

data item '_chemical_melting_point' value 'not measured' was changed
to '?' -- the value is undefined or not given.

data item '_symmetry_cell_setting' value 'Orthorhombic' was changed
to 'orthorhombic' in accordance with the
/home/saulius/struct/COD-crude-data/automatic-downloads/DataCite-retrospective/RSC/depositions/lib/dictionaries/cif_core.dic
dictionary named 'cif_core.dic' version 2.4.2 last updated on
2011-04-26.

Automatic conversion script
Id: cif_fix_values 6909 2019-04-08 15:41:33Z antanas 
;
_cod_original_sg_symbol_H-M Pbca
_cod_database_code 7238490

loop_
_symmetry_equiv_pos_as_xyz
'x, y, z'
'-x+1/2, -y, z+1/2'
'-x, y+1/2, -z+1/2'
'x+1/2, -y+1/2, -z'
'-x, -y, -z'
'x-1/2, y, -z-1/2'
'x, -y-1/2, z-1/2'
'-x-1/2, y-1/2, z'

loop_
_atom_site_label
_atom_site_type_symbol
_atom_site_fract_x
_atom_site_fract_y
_atom_site_fract_z
_atom_site_U_iso_or_equiv
_atom_site_adp_type
_atom_site_occupancy
_atom_site_symmetry_multiplicity
_atom_site_calc_flag
O2 O 0.81749(14) 0.1473(2) 0.41960(5) 0.0413(4) Uani 1 1 d
O4 O 1.10654(15) -0.00887(19) 0.44320(6) 0.0407(4) Uani 1 1 d
O3 O 0.96796(15) -0.1998(2) 0.40876(6) 0.0435(4) Uani 1 1 d
O1 O 0.71961(15) 0.2406(2) 0.34904(6) 0.0485(5) Uani 1 1 d
H1 H 0.6572 0.2480 0.3683 0.080 Uiso 1 1 calc
C8 C 0.8197(2) 0.1811(3) 0.37417(8) 0.0301(5) Uani 1 1 d
C7 C 1.03719(19) -0.0584(3) 0.40773(8) 0.0300(5) Uani 1 1 d
C6 C 1.04019(19) 0.0491(3) 0.35879(8) 0.0298(5) Uani 1 1 d
C1 C 0.93890(19) 0.1597(3) 0.34262(8) 0.0304(5) Uani 1 1 d
C4 C 1.1612(3) 0.1321(4) 0.28377(9) 0.0514(7) Uani 1 1 d
H4 H 1.2352 0.1208 0.2638 0.080 Uiso 1 1 calc
C2 C 0.9522(2) 0.2577(3) 0.29746(8) 0.0402(5) Uani 1 1 d
H2 H 0.8858 0.3336 0.2870 0.080 Uiso 1 1 calc
C5 C 1.1512(2) 0.0369(3) 0.32894(9) 0.0423(6) Uani 1 1 d
H5 H 1.2194 -0.0359 0.3394 0.080 Uiso 1 1 calc
C3 C 1.0627(3) 0.2427(4) 0.26839(9) 0.0509(7) Uani 1 1 d
H3 H 1.0705 0.3077 0.2383 0.080 Uiso 1 1 calc
N1 N 0.48393(18) 0.1877(2) 0.50763(7) 0.0352(5) Uani 1 1 d
H1A H 0.5226 0.2323 0.4796 0.080 Uiso 1 1 calc
H1B H 0.4547 0.2806 0.5263 0.080 Uiso 1 1 calc
C10 C 0.3729(2) 0.0732(3) 0.49219(9) 0.0425(6) Uani 1 1 d
H10A H 0.3129 0.1428 0.4717 0.080 Uiso 1 1 calc
H10B H 0.3273 0.0315 0.5223 0.080 Uiso 1 1 calc
C9 C 0.5799(2) 0.0842(3) 0.53787(9) 0.0421(6) Uani 1 1 d
H9A H 0.5401 0.0429 0.5693 0.080 Uiso 1 1 calc
H9B H 0.6525 0.1609 0.5467 0.080 Uiso 1 1 calc

loop_
_atom_site_aniso_label
_atom_site_aniso_U_11
_atom_site_aniso_U_22
_atom_site_aniso_U_33
_atom_site_aniso_U_23
_atom_site_aniso_U_13
_atom_site_aniso_U_12
O2 0.0354(9) 0.0621(10) 0.0264(8) 0.0062(7) 0.0007(7) 0.0036(8)
O4 0.0425(9) 0.0393(8) 0.0403(9) 0.0012(7) -0.0138(8) -0.0062(7)
O3 0.0436(9) 0.0394(9) 0.0476(10) 0.0117(7) -0.0135(8) -0.0150(7)
O1 0.0367(9) 0.0761(12) 0.0328(8) 0.0073(8) 0.0014(7) 0.0204(8)
C8 0.0320(11) 0.0316(10) 0.0267(11) -0.0007(9) -0.0021(9) 0.0024(9)
C7 0.0234(10) 0.0288(10) 0.0379(12) 0.0001(9) -0.0012(9) 0.0027(9)
C6 0.0274(11) 0.0293(10) 0.0327(11) -0.0035(9) 0.0004(9) -0.0035(8)
C1 0.0312(11) 0.0319(10) 0.0280(11) 0.0001(9) 0.0000(9) -0.0015(9)
C4 0.0473(15) 0.0596(16) 0.0473(15) -0.0037(13) 0.0188(12) -0.0092(13)
C2 0.0452(14) 0.0434(12) 0.0320(12) 0.0061(10) 0.0001(10) -0.0003(11)
C5 0.0325(12) 0.0447(13) 0.0495(15) -0.0031(11) 0.0086(11) 0.0001(10)
C3 0.0603(17) 0.0575(15) 0.0348(13) 0.0083(12) 0.0087(12) -0.0104(13)
N1 0.0422(11) 0.0248(8) 0.0385(10) 0.0004(8) -0.0031(8) 0.0008(8)
C10 0.0282(12) 0.0396(12) 0.0596(15) 0.0063(11) -0.0035(11) 0.0009(10)
C9 0.0467(14) 0.0309(11) 0.0487(14) 0.0016(10) -0.0185(11) -0.0068(10)

loop_
_atom_type_symbol
_atom_type_description
_atom_type_scat_dispersion_real
_atom_type_scat_dispersion_imag
_atom_type_scat_source
C C 0.0033 0.0016 'International Tables Vol C Tables 4.2.6.8 and 6.1.1.4'
H H 0.0000 0.0000 'International Tables Vol C Tables 4.2.6.8 and 6.1.1.4'
N N 0.0061 0.0033 'International Tables Vol C Tables 4.2.6.8 and 6.1.1.4'
O O 0.0106 0.0060 'International Tables Vol C Tables 4.2.6.8 and 6.1.1.4'

loop_
_geom_angle_atom_site_label_1
_geom_angle_atom_site_label_2
_geom_angle_atom_site_label_3
_geom_angle
_geom_angle_site_symmetry_1
_geom_angle_site_symmetry_3
C8 O1 H1 109.5 . .
O2 C8 O1 123.42(19) . .
O2 C8 C1 122.39(18) . .
O1 C8 C1 114.19(17) . .
O4 C7 O3 123.96(19) . .
O4 C7 C6 118.05(18) . .
O3 C7 C6 117.89(18) . .
C5 C6 C1 118.95(19) . .
C5 C6 C7 117.36(18) . .
C1 C6 C7 123.68(18) . .
C6 C1 C2 119.48(19) . .
C6 C1 C8 120.81(18) . .
C2 C1 C8 119.65(19) . .
C3 C4 C5 120.3(2) . .
C3 C4 H4 119.8 . .
C5 C4 H4 119.8 . .
C3 C2 C1 120.5(2) . .
C3 C2 H2 119.7 . .
C1 C2 H2 119.7 . .
C4 C5 C6 120.7(2) . .
C4 C5 H5 119.7 . .
C6 C5 H5 119.7 . .
C4 C3 C2 120.1(2) . .
C4 C3 H3 120.0 . .
C2 C3 H3 120.0 . .
C9 N1 C10 111.20(16) . .
C9 N1 H1A 109.4 . .
C10 N1 H1A 109.4 . .
C9 N1 H1B 109.4 . .
C10 N1 H1B 109.4 . .
H1A N1 H1B 108.0 . .
N1 C10 C9 110.07(18) . 5_656
N1 C10 H10A 109.6 . .
C9 C10 H10A 109.6 5_656 .
N1 C10 H10B 109.6 . .
C9 C10 H10B 109.6 5_656 .
H10A C10 H10B 108.2 . .
N1 C9 C10 110.08(18) . 5_656
N1 C9 H9A 109.6 . .
C10 C9 H9A 109.6 5_656 .
N1 C9 H9B 109.6 . .
C10 C9 H9B 109.6 5_656 .
H9A C9 H9B 108.2 . .

loop_
_geom_bond_atom_site_label_1
_geom_bond_atom_site_label_2
_geom_bond_distance
_geom_bond_site_symmetry_2
O2 C8 1.218(2) .
O4 C7 1.230(2) .
O3 C7 1.273(2) .
O1 C8 1.302(2) .
O1 H1 0.8200 .
C8 C1 1.491(3) .
C7 C6 1.513(3) .
C6 C5 1.390(3) .
C6 C1 1.397(3) .
C1 C2 1.398(3) .
C4 C3 1.370(4) .
C4 C5 1.384(3) .
C4 H4 0.9300 .
C2 C3 1.376(3) .
C2 H2 0.9300 .
C5 H5 0.9300 .
C3 H3 0.9300 .
N1 C9 1.484(3) .
N1 C10 1.485(3) .
N1 H1A 0.9000 .
N1 H1B 0.9000 .
C10 C9 1.495(3) 5_656
C10 H10A 0.9700 .
C10 H10B 0.9700 .
C9 C10 1.495(3) 5_656
C9 H9A 0.9700 .
C9 H9B 0.9700 .
